data_4029891
loop_
_publ_author_name
'Tan, Yun Xuan'
'Santhanakrishnan, Sridhar'
'Yang, Hai Yan'
'Chai, Christina L. L.'
'Tam, Eric Kwok Wai'

_publ_section_title
;
 Synthesis of Neplanocin A and Its 3'-Epimer via an Intramolecular
 Baylis-Hillman Reaction.
;
_journal_issue 17
_journal_name_full 'The Journal of organic chemistry'
_journal_page_first 8059
_journal_page_last 8066
_journal_paper_doi 10.1021/jo501248e
_journal_volume 79
_journal_year 2014
_chemical_formula_sum 'C36 H36 O6 Si'
_chemical_formula_weight 592.74
_chemical_name_systematic
; 
 ? 
;
_space_group_IT_number 19
_symmetry_cell_setting orthorhombic
_symmetry_space_group_name_Hall 'P 2ac 2ab'
_symmetry_space_group_name_H-M 'P 21 21 21'
_atom_sites_solution_hydrogens geom
_atom_sites_solution_primary direct
_atom_sites_solution_secondary difmap
_audit_creation_method SHELXL-97
_cell_angle_alpha 90.00
_cell_angle_beta 90.00
_cell_angle_gamma 90.00
_cell_formula_units_Z 4
_cell_length_a 9.5648(19)
_cell_length_b 16.747(3)
_cell_length_c 19.911(4)
_cell_measurement_reflns_used 12671
_cell_measurement_temperature 110(2)
_cell_measurement_theta_max 30.9829
_cell_measurement_theta_min 1.5889
_cell_volume 3189.4(11)
_computing_cell_refinement 'CrystalClear (Rigaku Inc., 2007)'
_computing_data_collection 'CrystalClear (Rigaku Inc., 2007)'
_computing_data_reduction 'CrystalClear (Rigaku Inc., 2007)'
_computing_structure_refinement 'SHELXL-97 (Sheldrick, 1997)'
_computing_structure_solution 'SHELXS-97 (Sheldrick, 1990)'
_diffrn_ambient_temperature 110(2)
_diffrn_measured_fraction_theta_full 0.979
_diffrn_measured_fraction_theta_max 0.979
_diffrn_measurement_device_type 'Rigaku Saturn 70 CCD area detector'
_diffrn_measurement_method '\w scans'
_diffrn_radiation_monochromator graphite
_diffrn_radiation_source 'fine-focus sealed tube'
_diffrn_radiation_type MoK\a
_diffrn_radiation_wavelength 0.71073
_diffrn_reflns_av_R_equivalents 0.0467
_diffrn_reflns_av_sigmaI/netI 0.0762
_diffrn_reflns_limit_h_max 12
_diffrn_reflns_limit_h_min -9
_diffrn_reflns_limit_k_max 22
_diffrn_reflns_limit_k_min -14
_diffrn_reflns_limit_l_max 25
_diffrn_reflns_limit_l_min -19
_diffrn_reflns_number 12905
_diffrn_reflns_theta_full 28.28
_diffrn_reflns_theta_max 28.28
_diffrn_reflns_theta_min 2.05
_exptl_absorpt_coefficient_mu 0.118
_exptl_absorpt_correction_T_max 0.9499
_exptl_absorpt_correction_T_min 0.9499
_exptl_absorpt_correction_type multi-scan
_exptl_absorpt_process_details 'R. H. Blessing, Acta Cryst. 1995 A51, 33-38'
_exptl_crystal_colour colorless
_exptl_crystal_density_diffrn 1.234
_exptl_crystal_density_method 'not measured'
_exptl_crystal_description block
_exptl_crystal_F_000 1256
_exptl_crystal_size_max 0.44
_exptl_crystal_size_mid 0.44
_exptl_crystal_size_min 0.44
_refine_diff_density_max 0.940
_refine_diff_density_min -0.632
_refine_diff_density_rms 0.087
_refine_ls_abs_structure_details 'Flack H D (1983), Acta Cryst. A39, 876-881'
_refine_ls_abs_structure_Flack -0.4(2)
_refine_ls_extinction_method none
_refine_ls_goodness_of_fit_ref 1.131
_refine_ls_hydrogen_treatment constr
_refine_ls_matrix_type full
_refine_ls_number_parameters 392
_refine_ls_number_reflns 7702
_refine_ls_number_restraints 0
_refine_ls_restrained_S_all 1.131
_refine_ls_R_factor_all 0.1056
_refine_ls_R_factor_gt 0.0968
_refine_ls_shift/su_max 0.000
_refine_ls_shift/su_mean 0.000
_refine_ls_structure_factor_coef Fsqd
_refine_ls_weighting_details 'calc w=1/[\s^2^(Fo^2^)+(0.1222P)^2^+1.8446P] where P=(Fo^2^+2Fc^2^)/3'
_refine_ls_weighting_scheme calc
_refine_ls_wR_factor_gt 0.2477
_refine_ls_wR_factor_ref 0.2606
_reflns_number_gt 6821
_reflns_number_total 7702
_reflns_threshold_expression >2sigma(I)
_cod_data_source_file jo501248e_si_002.cif
_cod_data_source_block shelxs
_cod_depositor_comments
;
The following automatic conversions were performed:

'_symmetry_cell_setting' value 'Orthorhombic' changed to
'orthorhombic' according to
/home/saulius/struct/COD-crude-data--automatic-downloads/rss-feeds/ACS/lib/dictionaries/cif_core.dic
dictionary named 'cif_core.dic' version 2.4.2 from
2011-04-26.

'_exptl_absorpt_correction_type' value 'Multi-scan'
changed to 'multi-scan' according to
/home/saulius/struct/COD-crude-data--automatic-downloads/rss-feeds/ACS/lib/dictionaries/cif_core.dic
dictionary named 'cif_core.dic' version 2.4.2 from 2011-04-26.

Automatic conversion script
Id: cif_fix_values 2281 2013-09-26 08:29:07Z andrius 

 Adding full bibliography for 4029891.cif.
;
_cod_database_code 4029891

loop_
_symmetry_equiv_pos_as_xyz
'x, y, z'
'-x+1/2, -y, z+1/2'
'-x, y+1/2, -z+1/2'
'x+1/2, -y+1/2, -z'

loop_
_atom_site_label
_atom_site_type_symbol
_atom_site_fract_x
_atom_site_fract_y
_atom_site_fract_z
_atom_site_U_iso_or_equiv
_atom_site_adp_type
_atom_site_occupancy
_atom_site_symmetry_multiplicity
_atom_site_calc_flag
_atom_site_refinement_flags
Si1 Si 0.14702(12) 0.72379(6) 0.18058(6) 0.0320(2) Uani 1 1 d .
O1 O -0.0051(3) 0.87926(18) 0.32072(17) 0.0411(7) Uani 1 1 d .
H1 H -0.0448 0.8394 0.3379 0.062 Uiso 1 1 calc R
O5 O 0.1933(4) 0.73433(18) 0.52814(15) 0.0396(7) Uani 1 1 d .
O3 O 0.3449(3) 0.69378(17) 0.36917(15) 0.0373(6) Uani 1 1 d .
O6 O 0.3383(4) 0.7409(2) 0.61699(17) 0.0501(8) Uani 1 1 d .
C1 C 0.2013(4) 0.7873(2) 0.3064(2) 0.0309(8) Uani 1 1 d .
H1A H 0.2964 0.7946 0.2864 0.037 Uiso 1 1 calc R
O2 O 0.1162(3) 0.74700(17) 0.25988(14) 0.0349(6) Uani 1 1 d .
C2 C 0.0850(4) 0.6157(2) 0.1721(2) 0.0340(8) Uani 1 1 d .
O4 O 0.2482(4) 0.59391(19) 0.43114(18) 0.0480(8) Uani 1 1 d .
C3 C 0.1424(5) 0.8712(3) 0.3275(2) 0.0393(9) Uani 1 1 d .
H3 H 0.1905 0.9141 0.3013 0.047 Uiso 1 1 calc R
C4 C 0.0452(4) 0.7954(2) 0.1260(2) 0.0336(8) Uani 1 1 d .
C5 C 0.6271(5) 0.7556(3) 0.1343(2) 0.0409(10) Uani 1 1 d .
H5 H 0.7240 0.7617 0.1249 0.049 Uiso 1 1 calc R
C6 C 0.2156(4) 0.7404(3) 0.3726(2) 0.0346(8) Uani 1 1 d .
H6 H 0.1326 0.7054 0.3807 0.042 Uiso 1 1 calc R
C7 C 0.4897(5) 0.5851(2) 0.4009(2) 0.0382(9) Uani 1 1 d .
C8 C -0.0769(5) 0.6183(3) 0.1694(3) 0.0459(11) Uani 1 1 d .
H8A H -0.1136 0.5637 0.1672 0.069 Uiso 1 1 calc R
H8B H -0.1067 0.6479 0.1294 0.069 Uiso 1 1 calc R
H8C H -0.1127 0.6449 0.2097 0.069 Uiso 1 1 calc R
C9 C 0.3387(4) 0.7356(3) 0.1618(2) 0.0345(8) Uani 1 1 d .
C10 C -0.0330(5) 0.8568(2) 0.1555(2) 0.0359(9) Uani 1 1 d .
H10 H -0.0346 0.8613 0.2031 0.043 Uiso 1 1 calc R
C11 C -0.1063(5) 0.9055(3) 0.0477(2) 0.0420(10) Uani 1 1 d .
H11 H -0.1572 0.9428 0.0213 0.050 Uiso 1 1 calc R
C12 C 0.5168(6) 0.5250(3) 0.4471(2) 0.0430(10) Uani 1 1 d .
H12 H 0.4463 0.5090 0.4779 0.052 Uiso 1 1 calc R
C13 C 0.2840(5) 0.7913(3) 0.4944(2) 0.0399(9) Uani 1 1 d .
H13A H 0.3803 0.7699 0.4917 0.048 Uiso 1 1 calc R
H13B H 0.2865 0.8421 0.5198 0.048 Uiso 1 1 calc R
C14 C 0.3485(5) 0.6228(2) 0.4022(2) 0.0369(9) Uani 1 1 d .
C15 C 0.1460(5) 0.6491(3) 0.6207(2) 0.0413(9) Uani 1 1 d .
C16 C 0.2276(5) 0.8051(3) 0.4258(2) 0.0387(9) Uani 1 1 d .
C17 C 0.4389(5) 0.6825(3) 0.1862(2) 0.0413(9) Uani 1 1 d .
H17 H 0.4097 0.6382 0.2125 0.050 Uiso 1 1 calc R
C18 C -0.0149(6) 0.5319(3) 0.6826(3) 0.0559(14) Uani 1 1 d .
H18 H -0.0706 0.4922 0.7037 0.067 Uiso 1 1 calc R
C19 C 0.0731(6) 0.5938(3) 0.5818(3) 0.0463(11) Uani 1 1 d .
H19 H 0.0772 0.5964 0.5342 0.056 Uiso 1 1 calc R
C20 C -0.1087(5) 0.9116(2) 0.1170(2) 0.0384(9) Uani 1 1 d .
H20 H -0.1613 0.9526 0.1382 0.046 Uiso 1 1 calc R
C21 C 0.3885(5) 0.8002(3) 0.1241(2) 0.0404(9) Uani 1 1 d .
H21 H 0.3235 0.8386 0.1081 0.048 Uiso 1 1 calc R
C22 C 0.1426(6) 0.5761(3) 0.1072(2) 0.0470(11) Uani 1 1 d .
H22A H 0.2449 0.5748 0.1090 0.070 Uiso 1 1 calc R
H22B H 0.1126 0.6070 0.0680 0.070 Uiso 1 1 calc R
H22C H 0.1065 0.5215 0.1037 0.070 Uiso 1 1 calc R
C23 C 0.2356(5) 0.7121(3) 0.5895(2) 0.0419(10) Uani 1 1 d .
C24 C 0.1387(6) 0.6454(3) 0.6911(2) 0.0481(11) Uani 1 1 d .
H24 H 0.1892 0.6826 0.7176 0.058 Uiso 1 1 calc R
C25 C -0.0306(6) 0.8456(3) 0.0163(2) 0.0467(11) Uani 1 1 d .
H25 H -0.0308 0.8414 -0.0312 0.056 Uiso 1 1 calc R
C26 C 0.1881(5) 0.8750(3) 0.4007(2) 0.0411(10) Uani 1 1 d .
H26 H 0.1883 0.9230 0.4261 0.049 Uiso 1 1 calc R
C27 C 0.1298(5) 0.5666(3) 0.2336(2) 0.0409(10) Uani 1 1 d .
H27A H 0.0934 0.5121 0.2295 0.061 Uiso 1 1 calc R
H27B H 0.0924 0.5913 0.2745 0.061 Uiso 1 1 calc R
H27C H 0.2321 0.5650 0.2361 0.061 Uiso 1 1 calc R
C28 C -0.0055(5) 0.5347(3) 0.6131(3) 0.0497(12) Uani 1 1 d .
H28 H -0.0532 0.4961 0.5868 0.060 Uiso 1 1 calc R
C29 C 0.7212(6) 0.5717(3) 0.3555(3) 0.0507(12) Uani 1 1 d .
H29 H 0.7911 0.5874 0.3242 0.061 Uiso 1 1 calc R
C30 C 0.0461(5) 0.7911(3) 0.0551(2) 0.0402(9) Uani 1 1 d .
H30 H 0.0995 0.7508 0.0334 0.048 Uiso 1 1 calc R
C31 C 0.5801(5) 0.6928(3) 0.1730(3) 0.0474(11) Uani 1 1 d .
H31 H 0.6457 0.6559 0.1909 0.057 Uiso 1 1 calc R
C32 C 0.5297(5) 0.8103(3) 0.1089(3) 0.0452(11) Uani 1 1 d .
H32 H 0.5595 0.8537 0.0818 0.054 Uiso 1 1 calc R
C33 C 0.7494(6) 0.5106(3) 0.4021(3) 0.0521(12) Uani 1 1 d .
H33 H 0.8377 0.4847 0.4021 0.063 Uiso 1 1 calc R
C34 C 0.0584(6) 0.5877(3) 0.7215(3) 0.0543(13) Uani 1 1 d .
H34 H 0.0524 0.5857 0.7691 0.065 Uiso 1 1 calc R
C35 C 0.5918(5) 0.6092(3) 0.3551(2) 0.0447(10) Uani 1 1 d .
H35 H 0.5729 0.6508 0.3240 0.054 Uiso 1 1 calc R
C36 C 0.6468(7) 0.4883(3) 0.4483(3) 0.0521(12) Uani 1 1 d .
H36 H 0.6661 0.4480 0.4806 0.063 Uiso 1 1 calc R

loop_
_atom_site_aniso_label
_atom_site_aniso_U_11
_atom_site_aniso_U_22
_atom_site_aniso_U_33
_atom_site_aniso_U_23
_atom_site_aniso_U_13
_atom_site_aniso_U_12
Si1 0.0366(5) 0.0276(5) 0.0318(5) 0.0002(4) -0.0001(4) 0.0001(4)
O1 0.0472(17) 0.0306(14) 0.0456(18) 0.0015(13) 0.0028(14) 0.0080(12)
O5 0.0513(18) 0.0346(16) 0.0328(15) 0.0000(12) -0.0050(13) -0.0015(13)
O3 0.0449(16) 0.0278(13) 0.0393(15) 0.0048(12) -0.0019(13) 0.0007(12)
O6 0.059(2) 0.0475(19) 0.0439(18) 0.0038(15) -0.0101(16) -0.0020(16)
C1 0.0336(17) 0.0275(17) 0.0317(19) 0.0020(14) 0.0014(14) -0.0001(14)
O2 0.0421(16) 0.0307(14) 0.0318(14) 0.0025(11) 0.0002(12) -0.0013(11)
C2 0.038(2) 0.0294(18) 0.034(2) 0.0028(16) 0.0004(16) 0.0017(15)
O4 0.0558(19) 0.0328(16) 0.056(2) 0.0049(15) 0.0090(16) 0.0008(15)
C3 0.047(2) 0.034(2) 0.036(2) -0.0031(17) 0.0052(19) 0.0023(17)
C4 0.041(2) 0.0305(19) 0.030(2) 0.0007(15) -0.0019(16) -0.0029(15)
C5 0.040(2) 0.038(2) 0.044(2) -0.0032(18) 0.0052(18) -0.0074(18)
C6 0.0353(19) 0.035(2) 0.033(2) 0.0039(16) -0.0043(16) -0.0021(15)
C7 0.055(3) 0.029(2) 0.031(2) -0.0031(15) -0.0055(18) 0.0078(18)
C8 0.040(2) 0.036(2) 0.061(3) -0.002(2) -0.004(2) -0.0030(18)
C9 0.0370(19) 0.038(2) 0.0284(18) 0.0004(15) -0.0004(15) -0.0037(16)
C10 0.041(2) 0.0295(19) 0.037(2) 0.0012(16) -0.0010(17) 0.0001(16)
C11 0.049(2) 0.035(2) 0.042(2) 0.0028(18) -0.0074(19) 0.0033(18)
C12 0.061(3) 0.028(2) 0.040(2) -0.0019(17) -0.003(2) 0.0064(19)
C13 0.049(2) 0.036(2) 0.034(2) 0.0001(17) -0.0068(18) -0.0017(18)
C14 0.050(2) 0.0279(18) 0.033(2) 0.0003(15) -0.0011(18) -0.0011(17)
C15 0.047(2) 0.035(2) 0.042(2) -0.0006(17) 0.002(2) 0.0079(19)
C16 0.050(2) 0.035(2) 0.031(2) -0.0012(16) 0.0008(17) -0.0045(18)
C17 0.046(2) 0.037(2) 0.041(2) 0.0052(18) 0.0015(19) -0.0015(17)
C18 0.053(3) 0.041(2) 0.074(4) 0.017(3) 0.015(3) 0.012(2)
C19 0.054(3) 0.038(2) 0.047(3) -0.001(2) 0.000(2) 0.003(2)
C20 0.043(2) 0.0274(19) 0.045(2) -0.0008(17) -0.0022(18) -0.0027(16)
C21 0.044(2) 0.0301(19) 0.047(2) 0.0041(18) 0.0013(19) -0.0007(17)
C22 0.059(3) 0.038(2) 0.044(3) -0.0133(19) 0.005(2) -0.005(2)
C23 0.056(3) 0.033(2) 0.037(2) -0.0020(17) -0.0036(19) 0.0041(19)
C24 0.061(3) 0.040(2) 0.043(3) 0.0010(19) -0.004(2) 0.007(2)
C25 0.068(3) 0.041(2) 0.031(2) 0.0010(18) -0.010(2) 0.009(2)
C26 0.053(3) 0.032(2) 0.038(2) -0.0066(17) 0.0013(19) 0.0005(18)
C27 0.046(2) 0.031(2) 0.046(2) 0.0052(17) -0.002(2) -0.0030(17)
C28 0.046(3) 0.044(3) 0.059(3) -0.001(2) 0.006(2) 0.005(2)
C29 0.046(3) 0.053(3) 0.053(3) -0.003(2) 0.005(2) 0.007(2)
C30 0.055(3) 0.036(2) 0.030(2) -0.0018(16) -0.0030(18) 0.0033(18)
C31 0.035(2) 0.051(3) 0.056(3) 0.005(2) -0.008(2) 0.0035(19)
C32 0.047(2) 0.034(2) 0.055(3) 0.004(2) 0.009(2) -0.0020(19)
C33 0.050(3) 0.041(3) 0.065(3) -0.011(2) -0.007(2) 0.009(2)
C34 0.064(3) 0.056(3) 0.043(3) 0.008(2) 0.013(2) 0.008(3)
C35 0.048(3) 0.041(2) 0.045(3) -0.003(2) -0.004(2) 0.003(2)
C36 0.076(3) 0.032(2) 0.047(3) -0.0050(19) -0.012(3) 0.015(2)

loop_
_atom_type_symbol
_atom_type_description
_atom_type_scat_dispersion_real
_atom_type_scat_dispersion_imag
_atom_type_scat_source
C C 0.0033 0.0016 'International Tables Vol C Tables 4.2.6.8 and 6.1.1.4'
H H 0.0000 0.0000 'International Tables Vol C Tables 4.2.6.8 and 6.1.1.4'
O O 0.0106 0.0060 'International Tables Vol C Tables 4.2.6.8 and 6.1.1.4'
Si Si 0.0817 0.0704 'International Tables Vol C Tables 4.2.6.8 and 6.1.1.4'

loop_
_geom_angle_atom_site_label_1
_geom_angle_atom_site_label_2
_geom_angle_atom_site_label_3
_geom_angle
O2 Si1 C9 109.78(17)
O2 Si1 C4 107.99(18)
C9 Si1 C4 108.73(19)
O2 Si1 C2 104.57(17)
C9 Si1 C2 112.62(19)
C4 Si1 C2 112.98(18)
C3 O1 H1 109.5
C23 O5 C13 115.0(4)
C14 O3 C6 117.7(3)
O2 C1 C6 111.7(3)
O2 C1 C3 113.4(3)
C6 C1 C3 105.0(3)
O2 C1 H1A 108.8
C6 C1 H1A 108.8
C3 C1 H1A 108.8
C1 O2 Si1 129.8(3)
C27 C2 C8 108.8(4)
C27 C2 C22 109.6(4)
C8 C2 C22 109.7(4)
C27 C2 Si1 110.5(3)
C8 C2 Si1 106.6(3)
C22 C2 Si1 111.6(3)
O1 C3 C26 111.8(4)
O1 C3 C1 114.5(4)
C26 C3 C1 101.0(3)
O1 C3 H3 109.7
C26 C3 H3 109.7
C1 C3 H3 109.7
C10 C4 C30 117.4(4)
C10 C4 Si1 119.9(3)
C30 C4 Si1 122.6(3)
C31 C5 C32 118.9(4)
C31 C5 H5 120.6
C32 C5 H5 120.6
O3 C6 C16 110.4(3)
O3 C6 C1 107.9(3)
C16 C6 C1 103.8(3)
O3 C6 H6 111.5
C16 C6 H6 111.5
C1 C6 H6 111.5
C12 C7 C35 120.8(5)
C12 C7 C14 117.7(4)
C35 C7 C14 121.6(4)
C2 C8 H8A 109.5
C2 C8 H8B 109.5
H8A C8 H8B 109.5
C2 C8 H8C 109.5
H8A C8 H8C 109.5
H8B C8 H8C 109.5
C17 C9 C21 116.4(4)
C17 C9 Si1 122.2(3)
C21 C9 Si1 121.3(3)
C20 C10 C4 121.8(4)
C20 C10 H10 119.1
C4 C10 H10 119.1
C20 C11 C25 120.7(4)
C20 C11 H11 119.6
C25 C11 H11 119.6
C36 C12 C7 120.0(5)
C36 C12 H12 120.0
C7 C12 H12 120.0
O5 C13 C16 108.1(4)
O5 C13 H13A 110.1
C16 C13 H13A 110.1
O5 C13 H13B 110.1
C16 C13 H13B 110.1
H13A C13 H13B 108.4
O4 C14 O3 123.8(4)
O4 C14 C7 123.6(4)
O3 C14 C7 112.6(4)
C19 C15 C24 120.0(5)
C19 C15 C23 121.7(4)
C24 C15 C23 118.3(4)
C26 C16 C13 125.9(4)
C26 C16 C6 110.1(4)
C13 C16 C6 123.9(4)
C31 C17 C9 121.6(4)
C31 C17 H17 119.2
C9 C17 H17 119.2
C28 C18 C34 119.7(5)
C28 C18 H18 120.1
C34 C18 H18 120.1
C28 C19 C15 119.6(5)
C28 C19 H19 120.2
C15 C19 H19 120.2
C11 C20 C10 119.4(4)
C11 C20 H20 120.3
C10 C20 H20 120.3
C32 C21 C9 122.6(4)
C32 C21 H21 118.7
C9 C21 H21 118.7
C2 C22 H22A 109.5
C2 C22 H22B 109.5
H22A C22 H22B 109.5
C2 C22 H22C 109.5
H22A C22 H22C 109.5
H22B C22 H22C 109.5
O6 C23 O5 122.8(4)
O6 C23 C15 123.5(4)
O5 C23 C15 113.7(4)
C34 C24 C15 119.9(5)
C34 C24 H24 120.1
C15 C24 H24 120.1
C11 C25 C30 119.8(4)
C11 C25 H25 120.1
C30 C25 H25 120.1
C16 C26 C3 113.9(4)
C16 C26 H26 123.0
C3 C26 H26 123.0
C2 C27 H27A 109.5
C2 C27 H27B 109.5
H27A C27 H27B 109.5
C2 C27 H27C 109.5
H27A C27 H27C 109.5
H27B C27 H27C 109.5
C18 C28 C19 120.5(5)
C18 C28 H28 119.8
C19 C28 H28 119.8
C35 C29 C33 120.2(5)
C35 C29 H29 119.9
C33 C29 H29 119.9
C25 C30 C4 120.9(4)
C25 C30 H30 119.6
C4 C30 H30 119.6
C5 C31 C17 121.2(5)
C5 C31 H31 119.4
C17 C31 H31 119.4
C21 C32 C5 119.2(4)
C21 C32 H32 120.4
C5 C32 H32 120.4
C36 C33 C29 119.7(5)
C36 C33 H33 120.2
C29 C33 H33 120.2
C24 C34 C18 120.3(5)
C24 C34 H34 119.8
C18 C34 H34 119.8
C29 C35 C7 119.3(5)
C29 C35 H35 120.3
C7 C35 H35 120.3
C12 C36 C33 120.0(5)
C12 C36 H36 120.0
C33 C36 H36 120.0

loop_
_geom_bond_atom_site_label_1
_geom_bond_atom_site_label_2
_geom_bond_distance
Si1 O2 1.652(3)
Si1 C9 1.882(4)
Si1 C4 1.890(4)
Si1 C2 1.912(4)
O1 C3 1.423(6)
O1 H1 0.8400
O5 C23 1.339(5)
O5 C13 1.454(5)
O3 C14 1.359(5)
O3 C6 1.464(5)
O6 C23 1.224(6)
C1 O2 1.406(5)
C1 C6 1.540(5)
C1 C3 1.571(6)
C1 H1A 1.0000
C2 C27 1.537(6)
C2 C8 1.550(6)
C2 C22 1.553(6)
O4 C14 1.219(6)
C3 C26 1.522(6)
C3 H3 1.0000
C4 C10 1.401(6)
C4 C30 1.413(6)
C5 C31 1.380(7)
C5 C32 1.400(7)
C5 H5 0.9500
C6 C16 1.520(6)
C6 H6 1.0000
C7 C12 1.388(6)
C7 C35 1.395(7)
C7 C14 1.492(6)
C8 H8A 0.9800
C8 H8B 0.9800
C8 H8C 0.9800
C9 C17 1.395(6)
C9 C21 1.401(6)
C10 C20 1.398(6)
C10 H10 0.9500
C11 C20 1.384(6)
C11 C25 1.386(7)
C11 H11 0.9500
C12 C36 1.387(7)
C12 H12 0.9500
C13 C16 1.486(6)
C13 H13A 0.9900
C13 H13B 0.9900
C15 C19 1.393(7)
C15 C24 1.405(6)
C15 C23 1.495(7)
C16 C26 1.328(6)
C17 C31 1.387(7)
C17 H17 0.9500
C18 C28 1.387(8)
C18 C34 1.402(8)
C18 H18 0.9500
C19 C28 1.390(7)
C19 H19 0.9500
C20 H20 0.9500
C21 C32 1.394(6)
C21 H21 0.9500
C22 H22A 0.9800
C22 H22B 0.9800
C22 H22C 0.9800
C24 C34 1.374(7)
C24 H24 0.9500
C25 C30 1.402(6)
C25 H25 0.9500
C26 H26 0.9500
C27 H27A 0.9800
C27 H27B 0.9800
C27 H27C 0.9800
C28 H28 0.9500
C29 C35 1.388(7)
C29 C33 1.407(8)
C29 H29 0.9500
C30 H30 0.9500
C31 H31 0.9500
C32 H32 0.9500
C33 C36 1.396(8)
C33 H33 0.9500
C34 H34 0.9500
C35 H35 0.9500
C36 H36 0.9500
